data_7053627
loop_
_publ_author_name
'Aijaz, Arshad'
'Lama, Prem'
'Sa\~nudo, E. Carolina'
'Mishra, Rupali'
'Bharadwaj, Parimal K.'

_publ_section_title
;
 Coordination polymers of various architectures built with mixed
 imidazole/benzimidazole and carboxylate donor ligands and different metal
 ions: syntheses, structural features and magnetic properties
;
_journal_issue 11
_journal_name_full 'New Journal of Chemistry'
_journal_page_first 2502
_journal_paper_doi 10.1039/c0nj00302f
_journal_volume 34
_journal_year 2010
_chemical_formula_moiety 'C20 H14 N4 O4 Zn'
_chemical_formula_sum 'C20 H14 N4 O4 Zn'
_chemical_formula_weight 439.74
_chemical_name_systematic
;
?
;
_space_group_IT_number 41
_symmetry_cell_setting orthorhombic
_symmetry_space_group_name_Hall 'A 2 -2ab'
_symmetry_space_group_name_H-M 'A b a 2'
_atom_sites_solution_hydrogens geom
_atom_sites_solution_primary direct
_atom_sites_solution_secondary difmap
_audit_creation_method SHELXL-97
_cell_angle_alpha 90.000
_cell_angle_beta 90.000
_cell_angle_gamma 90.000
_cell_formula_units_Z 8
_cell_length_a 25.391(4)
_cell_length_b 19.896(5)
_cell_length_c 7.556(4)
_cell_measurement_reflns_used 999
_cell_measurement_temperature 100(2)
_cell_measurement_theta_max 25.50
_cell_measurement_theta_min 2.20
_cell_volume 3817(2)
_computing_cell_refinement 'SAINT 6.45 ( Bruker, 2003)'
_computing_data_collection 'SMART 5.628 (Bruker, 2003)'
_computing_data_reduction 'SAINT 6.45 ( Bruker, 2003)'
_computing_molecular_graphics 'DIAMOND 2.1e'
_computing_structure_refinement 'SHELXL-97 (Sheldrick, 1997)'
_computing_structure_solution SIR-97
_diffrn_ambient_temperature 100(2)
_diffrn_measured_fraction_theta_full 0.996
_diffrn_measured_fraction_theta_max 0.996
_diffrn_measurement_device_type 'BRUKER SMART APEX'
_diffrn_measurement_method /w-scans
_diffrn_radiation_monochromator graphite
_diffrn_radiation_source 'fine-focus sealed tube'
_diffrn_radiation_type MoK\a
_diffrn_radiation_wavelength 0.71073
_diffrn_reflns_av_R_equivalents 0.0409
_diffrn_reflns_av_sigmaI/netI 0.0513
_diffrn_reflns_limit_h_max 20
_diffrn_reflns_limit_h_min -30
_diffrn_reflns_limit_k_max 24
_diffrn_reflns_limit_k_min -23
_diffrn_reflns_limit_l_max 9
_diffrn_reflns_limit_l_min -9
_diffrn_reflns_number 9903
_diffrn_reflns_theta_full 25.50
_diffrn_reflns_theta_max 25.50
_diffrn_reflns_theta_min 2.20
_exptl_absorpt_coefficient_mu 1.322
_exptl_absorpt_correction_T_max 0.8575
_exptl_absorpt_correction_T_min 0.7968
_exptl_absorpt_correction_type empirical
_exptl_absorpt_process_details SADABS
_exptl_crystal_colour colorless
_exptl_crystal_density_diffrn 1.530
_exptl_crystal_density_method 'not measured'
_exptl_crystal_description block
_exptl_crystal_F_000 1792
_exptl_crystal_size_max 0.18
_exptl_crystal_size_mid 0.14
_exptl_crystal_size_min 0.12
_refine_diff_density_max 0.423
_refine_diff_density_min -0.211
_refine_diff_density_rms 0.049
_refine_ls_abs_structure_details 'Flack H D (1983), Acta Cryst. A39, 876-881'
_refine_ls_abs_structure_Flack -0.018(14)
_refine_ls_extinction_method none
_refine_ls_goodness_of_fit_ref 0.996
_refine_ls_hydrogen_treatment refU
_refine_ls_matrix_type full
_refine_ls_number_parameters 262
_refine_ls_number_reflns 3471
_refine_ls_number_restraints 0
_refine_ls_restrained_S_all 0.996
_refine_ls_R_factor_all 0.0435
_refine_ls_R_factor_gt 0.0347
_refine_ls_shift/su_max 0.002
_refine_ls_shift/su_mean 0.000
_refine_ls_structure_factor_coef Fsqd
_refine_ls_weighting_details 'calc w=1/[\s^2^(Fo^2^)+(0.0372P)^2^+0.0000P] where P=(Fo^2^+2Fc^2^)/3'
_refine_ls_weighting_scheme calc
_refine_ls_wR_factor_gt 0.0758
_refine_ls_wR_factor_ref 0.0821
_reflns_number_gt 2936
_reflns_number_total 3471
_reflns_threshold_expression >2sigma(I)
_cod_data_source_file c0nj00302f.txt
_cod_data_source_block 7
_cod_depositor_comments
;
The following automatic conversions were performed:

'_symmetry_cell_setting' value 'Orthorhombic' changed to
'orthorhombic' according to
/home/saulius/struct/CIF-dictionaries/cif_core.dic dictionary named
'cif_core.dic' version 2.4.2 from 2011-04-26.

Automatic conversion script
Id: cif_fix_values 1891 2012-01-12 08:04:46Z andrius 
;
_cod_original_sg_symbol_H-M Aba2
_cod_database_code 7053627

loop_
_symmetry_equiv_pos_as_xyz
'x, y, z'
'-x, -y, z'
'-x+1/2, y+1/2, z'
'x+1/2, -y+1/2, z'
'x, y+1/2, z+1/2'
'-x, -y+1/2, z+1/2'
'-x+1/2, y+1, z+1/2'
'x+1/2, -y+1, z+1/2'

loop_
_atom_site_label
_atom_site_type_symbol
_atom_site_fract_x
_atom_site_fract_y
_atom_site_fract_z
_atom_site_U_iso_or_equiv
_atom_site_adp_type
_atom_site_occupancy
_atom_site_symmetry_multiplicity
_atom_site_calc_flag
_atom_site_refinement_flags
Zn1 Zn 0.131230(13) 1.438117(16) 0.84296(7) 0.04078(12) Uani 1 1 d .
O1 O 0.07589(11) 1.40811(14) 0.6871(4) 0.0588(8) Uani 1 1 d .
O2 O 0.11314(12) 1.30920(16) 0.6416(5) 0.0743(9) Uani 1 1 d .
O3 O 0.18112(10) 1.49841(11) 0.7282(3) 0.0532(7) Uani 1 1 d .
O4 O 0.12198(11) 1.57983(13) 0.7118(4) 0.0522(7) Uani 1 1 d .
N1 N -0.10017(12) 1.51450(15) 0.0521(4) 0.0434(7) Uani 1 1 d .
N2 N -0.05640(12) 1.43934(14) 0.2065(4) 0.0426(7) Uani 1 1 d .
N3 N 0.18388(12) 1.87485(14) 0.4486(4) 0.0390(7) Uani 1 1 d .
N4 N 0.22835(11) 1.78533(13) 0.5321(4) 0.0365(7) Uani 1 1 d .
C1 C -0.11451(15) 1.5191(2) 0.2278(5) 0.0478(9) Uani 1 1 d .
H1 H -0.1388 1.5496 0.2734 0.057 Uiso 1 1 calc R
C2 C -0.08832(14) 1.47332(19) 0.3230(6) 0.0481(9) Uani 1 1 d .
H2 H -0.0912 1.4659 0.4442 0.058 Uiso 1 1 calc R
C3 C -0.06539(15) 1.4654(2) 0.0448(5) 0.0486(9) Uani 1 1 d .
H3 H -0.0492 1.4507 -0.0585 0.058 Uiso 1 1 calc R
C4 C -0.01857(16) 1.38825(19) 0.2476(5) 0.0476(10) Uani 1 1 d .
C5 C 0.00974(15) 1.39224(19) 0.4034(5) 0.0434(10) Uani 1 1 d .
H5 H 0.0029 1.4267 0.4834 0.052 Uiso 1 1 calc R
C6 C 0.04782(15) 1.34575(18) 0.4404(5) 0.0454(9) Uani 1 1 d .
C7 C 0.05758(15) 1.29421(19) 0.3231(7) 0.0606(11) Uani 1 1 d .
H7 H 0.0832 1.2622 0.3490 0.073 Uiso 1 1 calc R
C8 C 0.0293(2) 1.2899(2) 0.1663(7) 0.0783(15) Uani 1 1 d .
H8 H 0.0364 1.2558 0.0856 0.094 Uiso 1 1 calc R
C9 C -0.01001(19) 1.3370(2) 0.1303(7) 0.0717(14) Uani 1 1 d .
H9 H -0.0301 1.3336 0.0279 0.086 Uiso 1 1 calc R
C10 C 0.08133(15) 1.3534(2) 0.6025(5) 0.0477(10) Uani 1 1 d .
C11 C 0.23378(15) 1.89311(17) 0.4997(5) 0.0478(10) Uani 1 1 d .
H11 H 0.2466 1.9369 0.4983 0.057 Uiso 1 1 calc R
C12 C 0.26127(15) 1.83954(17) 0.5515(5) 0.0461(10) Uani 1 1 d .
H12 H 0.2958 1.8390 0.5926 0.055 Uiso 1 1 calc R
C13 C 0.18230(14) 1.80889(17) 0.4701(5) 0.0401(8) Uani 1 1 d .
H13 H 0.1531 1.7823 0.4454 0.048 Uiso 1 1 calc R
C14 C 0.24021(14) 1.71677(15) 0.5767(5) 0.0364(8) Uani 1 1 d .
C15 C 0.20033(15) 1.67305(17) 0.6157(5) 0.0393(9) Uani 1 1 d .
H15 H 0.1656 1.6877 0.6132 0.047 Uiso 1 1 calc R
C16 C 0.21165(14) 1.60647(16) 0.6595(5) 0.0366(8) Uani 1 1 d .
C17 C 0.26359(15) 1.58659(18) 0.6676(5) 0.0471(9) Uani 1 1 d .
H17 H 0.2719 1.5426 0.6988 0.057 Uiso 1 1 calc R
C18 C 0.30322(15) 1.63149(19) 0.6298(6) 0.0512(10) Uani 1 1 d .
H18 H 0.3381 1.6176 0.6374 0.061 Uiso 1 1 calc R
C19 C 0.29214(14) 1.6961(2) 0.5813(6) 0.0440(9) Uani 1 1 d .
H19 H 0.3191 1.7257 0.5519 0.053 Uiso 1 1 calc R
C20 C 0.16743(16) 1.55943(16) 0.7038(5) 0.0401(8) Uani 1 1 d .

loop_
_atom_site_aniso_label
_atom_site_aniso_U_11
_atom_site_aniso_U_22
_atom_site_aniso_U_33
_atom_site_aniso_U_23
_atom_site_aniso_U_13
_atom_site_aniso_U_12
Zn1 0.0448(2) 0.02976(19) 0.0488(2) 0.0019(2) -0.0013(3) 0.00265(16)
O1 0.0639(18) 0.0533(16) 0.0592(19) -0.0067(15) -0.0240(15) 0.0049(14)
O2 0.0662(17) 0.075(2) 0.082(2) -0.012(2) -0.0264(18) 0.0215(18)
O3 0.0659(18) 0.0298(13) 0.0637(17) 0.0076(13) 0.0154(15) 0.0031(12)
O4 0.0532(17) 0.0463(15) 0.0572(18) 0.0107(13) 0.0025(14) 0.0005(13)
N1 0.0487(18) 0.0429(17) 0.0386(17) 0.0000(14) -0.0044(15) 0.0000(15)
N2 0.0447(18) 0.0426(18) 0.0406(18) 0.0034(14) -0.0089(15) 0.0000(13)
N3 0.0441(17) 0.0309(15) 0.0419(17) 0.0062(13) -0.0025(14) -0.0012(13)
N4 0.0422(17) 0.0311(14) 0.0363(17) 0.0051(12) -0.0064(14) 0.0004(12)
C1 0.047(2) 0.049(2) 0.048(2) -0.0063(19) -0.0020(19) 0.0028(18)
C2 0.049(2) 0.060(2) 0.035(2) -0.002(2) -0.007(2) -0.0009(17)
C3 0.049(2) 0.055(2) 0.041(2) -0.0011(18) -0.0046(19) 0.0023(19)
C4 0.054(2) 0.038(2) 0.051(2) -0.0024(18) -0.011(2) 0.0008(19)
C5 0.046(2) 0.039(2) 0.046(2) 0.0012(15) -0.0091(17) -0.0055(17)
C6 0.045(2) 0.042(2) 0.049(2) 0.0033(18) -0.0081(19) -0.0087(17)
C7 0.061(2) 0.048(2) 0.073(3) -0.009(2) -0.022(3) 0.0066(18)
C8 0.093(4) 0.065(3) 0.077(4) -0.027(3) -0.027(3) 0.017(3)
C9 0.082(3) 0.064(3) 0.069(3) -0.014(2) -0.028(3) 0.012(2)
C10 0.044(2) 0.047(2) 0.052(3) 0.0064(19) -0.0067(19) -0.0009(18)
C11 0.058(2) 0.0306(18) 0.055(2) 0.0016(17) -0.012(2) -0.0094(17)
C12 0.045(3) 0.0380(18) 0.055(3) 0.0056(18) -0.017(2) -0.0063(16)
C13 0.0417(19) 0.0352(19) 0.043(2) 0.0079(16) -0.0037(17) -0.0060(16)
C14 0.048(2) 0.0277(15) 0.0340(19) 0.0066(16) -0.0020(18) 0.0030(15)
C15 0.042(2) 0.040(2) 0.036(2) 0.0003(17) -0.0069(17) 0.0049(16)
C16 0.047(2) 0.0321(17) 0.0304(18) 0.0051(15) -0.0002(17) 0.0026(15)
C17 0.061(3) 0.0322(18) 0.049(2) 0.0056(17) 0.001(2) 0.0078(18)
C18 0.046(2) 0.046(2) 0.062(3) 0.006(2) 0.002(2) 0.0122(18)
C19 0.044(2) 0.043(2) 0.046(2) 0.0090(18) 0.0025(19) -0.0024(19)
C20 0.057(2) 0.0314(19) 0.0321(19) 0.0043(14) 0.0008(18) -0.0022(17)

loop_
_atom_type_symbol
_atom_type_description
_atom_type_scat_dispersion_real
_atom_type_scat_dispersion_imag
_atom_type_scat_source
C C 0.0033 0.0016 'International Tables Vol C Tables 4.2.6.8 and 6.1.1.4'
H H 0.0000 0.0000 'International Tables Vol C Tables 4.2.6.8 and 6.1.1.4'
N N 0.0061 0.0033 'International Tables Vol C Tables 4.2.6.8 and 6.1.1.4'
O O 0.0106 0.0060 'International Tables Vol C Tables 4.2.6.8 and 6.1.1.4'
Zn Zn 0.2839 1.4301 'International Tables Vol C Tables 4.2.6.8 and 6.1.1.4'

loop_
_geom_angle_atom_site_label_1
_geom_angle_atom_site_label_2
_geom_angle_atom_site_label_3
_geom_angle
_geom_angle_site_symmetry_1
_geom_angle_site_symmetry_3
O1 Zn1 O3 113.11(13) . .
O1 Zn1 N1 109.94(13) . 2_586
O3 Zn1 N1 108.52(11) . 2_586
O1 Zn1 N3 122.37(12) . 5_545
O3 Zn1 N3 97.50(11) . 5_545
N1 Zn1 N3 104.14(13) 2_586 5_545
C10 O1 Zn1 119.6(3) . .
C20 O3 Zn1 118.2(2) . .
C3 N1 C1 105.5(3) . .
C3 N1 Zn1 125.4(3) . 2_584
C1 N1 Zn1 128.6(3) . 2_584
C3 N2 C2 107.0(3) . .
C3 N2 C4 125.7(3) . .
C2 N2 C4 127.3(3) . .
C13 N3 C11 104.8(3) . .
C13 N3 Zn1 130.7(2) . 5_554
C11 N3 Zn1 124.2(2) . 5_554
C13 N4 C12 107.0(3) . .
C13 N4 C14 126.5(3) . .
C12 N4 C14 126.4(3) . .
C2 C1 N1 109.9(3) . .
C2 C1 H1 125.0 . .
N1 C1 H1 125.0 . .
C1 C2 N2 106.5(4) . .
C1 C2 H2 126.8 . .
N2 C2 H2 126.8 . .
N1 C3 N2 111.2(4) . .
N1 C3 H3 124.4 . .
N2 C3 H3 124.4 . .
C9 C4 C5 120.8(4) . .
C9 C4 N2 119.6(4) . .
C5 C4 N2 119.5(4) . .
C6 C5 C4 120.2(4) . .
C6 C5 H5 119.9 . .
C4 C5 H5 119.9 . .
C5 C6 C7 119.9(4) . .
C5 C6 C10 120.0(4) . .
C7 C6 C10 120.0(4) . .
C6 C7 C8 120.1(4) . .
C6 C7 H7 120.0 . .
C8 C7 H7 120.0 . .
C7 C8 C9 119.7(4) . .
C7 C8 H8 120.1 . .
C9 C8 H8 120.1 . .
C4 C9 C8 119.2(4) . .
C4 C9 H9 120.4 . .
C8 C9 H9 120.4 . .
O2 C10 O1 124.3(4) . .
O2 C10 C6 119.7(4) . .
O1 C10 C6 115.9(3) . .
C12 C11 N3 110.7(3) . .
C12 C11 H11 124.6 . .
N3 C11 H11 124.6 . .
C11 C12 N4 106.2(3) . .
C11 C12 H12 126.9 . .
N4 C12 H12 126.9 . .
N3 C13 N4 111.2(3) . .
N3 C13 H13 124.4 . .
N4 C13 H13 124.4 . .
C15 C14 C19 120.8(3) . .
C15 C14 N4 120.0(3) . .
C19 C14 N4 119.2(3) . .
C14 C15 C16 120.2(3) . .
C14 C15 H15 119.9 . .
C16 C15 H15 119.9 . .
C17 C16 C15 118.7(3) . .
C17 C16 C20 121.8(3) . .
C15 C16 C20 119.4(3) . .
C18 C17 C16 120.3(3) . .
C18 C17 H17 119.9 . .
C16 C17 H17 119.9 . .
C19 C18 C17 121.1(4) . .
C19 C18 H18 119.5 . .
C17 C18 H18 119.5 . .
C18 C19 C14 118.9(3) . .
C18 C19 H19 120.5 . .
C14 C19 H19 120.5 . .
O4 C20 O3 124.4(3) . .
O4 C20 C16 120.6(3) . .
O3 C20 C16 115.0(3) . .

loop_
_geom_bond_atom_site_label_1
_geom_bond_atom_site_label_2
_geom_bond_distance
_geom_bond_site_symmetry_2
Zn1 O1 1.928(3) .
Zn1 O3 1.948(2) .
Zn1 N1 2.002(3) 2_586
Zn1 N3 2.002(3) 5_545
O1 C10 1.269(4) .
O2 C10 1.230(4) .
O3 C20 1.276(4) .
O4 C20 1.225(4) .
N1 C3 1.318(5) .
N1 C1 1.380(5) .
N1 Zn1 2.002(3) 2_584
N2 C3 1.347(5) .
N2 C2 1.374(5) .
N2 C4 1.433(5) .
N3 C13 1.323(4) .
N3 C11 1.373(5) .
N3 Zn1 2.002(3) 5_554
N4 C13 1.344(4) .
N4 C12 1.372(5) .
N4 C14 1.437(4) .
C1 C2 1.338(5) .
C1 H1 0.9300 .
C2 H2 0.9300 .
C3 H3 0.9300 .
C4 C9 1.369(6) .
C4 C5 1.381(5) .
C5 C6 1.367(5) .
C5 H5 0.9300 .
C6 C7 1.378(6) .
C6 C10 1.499(5) .
C7 C8 1.389(7) .
C7 H7 0.9300 .
C8 C9 1.395(6) .
C8 H8 0.9300 .
C9 H9 0.9300 .
C11 C12 1.333(5) .
C11 H11 0.9300 .
C12 H12 0.9300 .
C13 H13 0.9300 .
C14 C15 1.367(5) .
C14 C19 1.382(5) .
C15 C16 1.395(5) .
C15 H15 0.9300 .
C16 C17 1.378(5) .
C16 C20 1.500(5) .
C17 C18 1.376(5) .
C17 H17 0.9300 .
C18 C19 1.366(5) .
C18 H18 0.9300 .
C19 H19 0.9300 .

loop_
_geom_torsion_atom_site_label_1
_geom_torsion_atom_site_label_2
_geom_torsion_atom_site_label_3
_geom_torsion_atom_site_label_4
_geom_torsion
_geom_torsion_site_symmetry_1
O3 Zn1 O1 C10 92.8(3) .
N1 Zn1 O1 C10 -145.7(3) 2_586
N3 Zn1 O1 C10 -23.2(4) 5_545
O1 Zn1 O3 C20 77.4(3) .
N1 Zn1 O3 C20 -44.9(3) 2_586
N3 Zn1 O3 C20 -152.6(3) 5_545
C3 N1 C1 C2 0.1(4) .
Zn1 N1 C1 C2 172.5(2) 2_584
N1 C1 C2 N2 0.6(4) .
C3 N2 C2 C1 -1.0(4) .
C4 N2 C2 C1 176.0(3) .
C1 N1 C3 N2 -0.8(4) .
Zn1 N1 C3 N2 -173.5(2) 2_584
C2 N2 C3 N1 1.2(4) .
C4 N2 C3 N1 -175.9(3) .
C3 N2 C4 C9 -37.2(6) .
C2 N2 C4 C9 146.3(4) .
C3 N2 C4 C5 141.3(4) .
C2 N2 C4 C5 -35.2(5) .
C9 C4 C5 C6 1.7(6) .
N2 C4 C5 C6 -176.7(4) .
C4 C5 C6 C7 -0.8(6) .
C4 C5 C6 C10 175.1(3) .
C5 C6 C7 C8 0.8(6) .
C10 C6 C7 C8 -175.1(4) .
C6 C7 C8 C9 -1.6(8) .
C5 C4 C9 C8 -2.5(7) .
N2 C4 C9 C8 175.9(4) .
C7 C8 C9 C4 2.5(8) .
Zn1 O1 C10 O2 18.4(6) .
Zn1 O1 C10 C6 -158.6(2) .
C5 C6 C10 O2 175.2(4) .
C7 C6 C10 O2 -8.9(6) .
C5 C6 C10 O1 -7.7(5) .
C7 C6 C10 O1 168.3(4) .
C13 N3 C11 C12 -0.4(4) .
Zn1 N3 C11 C12 -174.9(3) 5_554
N3 C11 C12 N4 0.4(5) .
C13 N4 C12 C11 -0.3(4) .
C14 N4 C12 C11 -178.0(3) .
C11 N3 C13 N4 0.2(4) .
Zn1 N3 C13 N4 174.1(2) 5_554
C12 N4 C13 N3 0.0(4) .
C14 N4 C13 N3 177.7(3) .
C13 N4 C14 C15 -22.3(5) .
C12 N4 C14 C15 154.9(4) .
C13 N4 C14 C19 158.4(4) .
C12 N4 C14 C19 -24.3(5) .
C19 C14 C15 C16 -0.6(6) .
N4 C14 C15 C16 -179.8(3) .
C14 C15 C16 C17 2.0(5) .
C14 C15 C16 C20 179.3(3) .
C15 C16 C17 C18 -1.3(6) .
C20 C16 C17 C18 -178.5(4) .
C16 C17 C18 C19 -0.9(6) .
C17 C18 C19 C14 2.3(6) .
C15 C14 C19 C18 -1.5(6) .
N4 C14 C19 C18 177.7(4) .
Zn1 O3 C20 O4 -16.4(5) .
Zn1 O3 C20 C16 164.8(2) .
C17 C16 C20 O4 173.1(4) .
C15 C16 C20 O4 -4.2(5) .
C17 C16 C20 O3 -8.1(5) .
C15 C16 C20 O3 174.6(3) .
